data_4031050
loop_
_publ_author_name
'Jin, Xing'
'Willeke, Matthias'
'Lucchesi, Ralph'
'Daniliuc, Constantin-Gabriel'
'Fr\"ohlich, Roland'
'Wibbeling, Birgit'
'Uhl, Werner'
'W\"urthwein, Ernst-Ulrich'

_publ_section_title
;
 Hydroalumination of Ketenimines and Subsequent Reactions with
 Heterocumulenes: Synthesis of Unsaturated Amide Derivatives and
 1,3-Diimines.
;
_journal_issue 12
_journal_name_full 'The Journal of organic chemistry'
_journal_page_first 6062
_journal_page_last 6075
_journal_paper_doi 10.1021/acs.joc.5b00466
_journal_volume 80
_journal_year 2015
_chemical_formula_sum 'C33 H34 N2 O'
_chemical_formula_weight 474.62
_chemical_name_systematic
; 
 ? 
;
_space_group_IT_number 14
_symmetry_cell_setting monoclinic
_symmetry_space_group_name_Hall '-P 2yn'
_symmetry_space_group_name_H-M 'P 1 21/n 1'
_atom_sites_solution_hydrogens 'at N from difmap, others geom'
_atom_sites_solution_primary direct
_atom_sites_solution_secondary difmap
_audit_creation_method SHELXL-97
_cell_angle_alpha 90.00
_cell_angle_beta 105.5680(10)
_cell_angle_gamma 90.00
_cell_formula_units_Z 4
_cell_length_a 12.2472(2)
_cell_length_b 14.9329(2)
_cell_length_c 15.3099(2)
_cell_measurement_reflns_used 5448
_cell_measurement_temperature 223(2)
_cell_measurement_theta_max 28.28
_cell_measurement_theta_min 4.08
_cell_volume 2697.25(7)
_computing_cell_refinement 'Collect (Nonius B.V., 1998)'
_computing_data_collection 'Collect (Nonius B.V., 1998)'
_computing_data_reduction 'Denzo-SMN (Otwinowski & Minor, 1997)'
_computing_molecular_graphics 'XP (BrukerAXS, 2000)'
_computing_publication_material 'SHELXL-97 (Sheldrick, 1997)'
_computing_structure_refinement 'SHELXL-97 (Sheldrick, 1997)'
_computing_structure_solution 'SHELXS-97 (Sheldrick, 1990)'
_diffrn_ambient_temperature 223(2)
_diffrn_measured_fraction_theta_full 0.981
_diffrn_measured_fraction_theta_max 0.981
_diffrn_measurement_device_type 'Nonius KappaCCD APEXII'
_diffrn_measurement_method '\w and \f scans'
_diffrn_radiation_monochromator 'Montel mirror'
_diffrn_radiation_source 'rotating anode Nonius FR591'
_diffrn_radiation_type MoK\a
_diffrn_radiation_wavelength 0.71073
_diffrn_reflns_av_R_equivalents 0.028
_diffrn_reflns_av_sigmaI/netI 0.0303
_diffrn_reflns_limit_h_max 15
_diffrn_reflns_limit_h_min -15
_diffrn_reflns_limit_k_max 18
_diffrn_reflns_limit_k_min -15
_diffrn_reflns_limit_l_max 19
_diffrn_reflns_limit_l_min -19
_diffrn_reflns_number 16124
_diffrn_reflns_theta_full 26.37
_diffrn_reflns_theta_max 26.37
_diffrn_reflns_theta_min 4.27
_exptl_absorpt_coefficient_mu 0.070
_exptl_absorpt_correction_T_max 0.9930
_exptl_absorpt_correction_T_min 0.9772
_exptl_absorpt_correction_type multi-scan
_exptl_absorpt_process_details 'Denzo (Otwinowski, Borek, Majewski & Minor, 2003)'
_exptl_crystal_colour colourless
_exptl_crystal_density_diffrn 1.169
_exptl_crystal_density_method 'not measured'
_exptl_crystal_description plate
_exptl_crystal_F_000 1016
_exptl_crystal_size_max 0.33
_exptl_crystal_size_mid 0.23
_exptl_crystal_size_min 0.10
_refine_diff_density_max 0.389
_refine_diff_density_min -0.269
_refine_diff_density_rms 0.036
_refine_ls_extinction_method none
_refine_ls_goodness_of_fit_ref 1.072
_refine_ls_hydrogen_treatment mixed
_refine_ls_matrix_type full
_refine_ls_number_parameters 333
_refine_ls_number_reflns 5419
_refine_ls_number_restraints 0
_refine_ls_restrained_S_all 1.072
_refine_ls_R_factor_all 0.0656
_refine_ls_R_factor_gt 0.0544
_refine_ls_shift/su_max 0.000
_refine_ls_shift/su_mean 0.000
_refine_ls_structure_factor_coef Fsqd
_refine_ls_weighting_details 'calc w=1/[\s^2^(Fo^2^)+(0.0396P)^2^+1.6470P] where P=(Fo^2^+2Fc^2^)/3'
_refine_ls_weighting_scheme calc
_refine_ls_wR_factor_gt 0.1283
_refine_ls_wR_factor_ref 0.1361
_reflns_number_gt 4556
_reflns_number_total 5419
_reflns_threshold_expression >2sigma(I)
_cod_data_source_file jo5b00466_si_007.cif
_cod_data_source_block wue7148
_cod_depositor_comments 'Adding full bibliography for 4031041--4031057.cif.'
_cod_original_sg_symbol_H-M P21/n
_cod_database_code 4031050

loop_
_symmetry_equiv_pos_as_xyz
'x, y, z'
'-x+1/2, y+1/2, -z+1/2'
'-x, -y, -z'
'x-1/2, -y-1/2, z-1/2'

loop_
_atom_site_label
_atom_site_type_symbol
_atom_site_fract_x
_atom_site_fract_y
_atom_site_fract_z
_atom_site_U_iso_or_equiv
_atom_site_adp_type
_atom_site_occupancy
_atom_site_symmetry_multiplicity
_atom_site_calc_flag
_atom_site_refinement_flags
N1 N 0.97837(12) 0.77370(9) 0.03359(9) 0.0313(3) Uani 1 1 d .
O1 O 0.85955(14) 0.68797(9) 0.25843(10) 0.0561(4) Uani 1 1 d .
C1 C 0.94975(13) 0.82782(11) 0.08665(11) 0.0299(3) Uani 1 1 d .
H1 H 0.9683 0.8885 0.0824 0.036 Uiso 1 1 calc R
C2 C 0.88722(14) 0.80291(11) 0.15751(11) 0.0309(4) Uani 1 1 d .
C3 C 0.89742(15) 0.70545(12) 0.19472(12) 0.0345(4) Uani 1 1 d .
N2 N 0.94861(13) 0.64608(10) 0.15269(11) 0.0359(3) Uani 1 1 d .
H2 H 0.9720(18) 0.6701(14) 0.1056(15) 0.046(6) Uiso 1 1 d .
C11 C 1.02299(14) 0.80795(11) -0.03745(11) 0.0302(3) Uani 1 1 d .
C12 C 0.95436(15) 0.85801(11) -0.10921(12) 0.0340(4) Uani 1 1 d .
C13 C 1.00210(17) 0.88489(13) -0.17814(13) 0.0432(4) Uani 1 1 d .
H13 H 0.9585 0.9192 -0.2265 0.052 Uiso 1 1 calc R
C14 C 1.11177(18) 0.86230(13) -0.17708(14) 0.0460(5) Uani 1 1 d .
H14 H 1.1420 0.8812 -0.2243 0.055 Uiso 1 1 calc R
C15 C 1.17683(16) 0.81198(13) -0.10672(13) 0.0428(4) Uani 1 1 d .
H15 H 1.2514 0.7969 -0.1065 0.051 Uiso 1 1 calc R
C16 C 1.13424(15) 0.78322(12) -0.03615(12) 0.0348(4) Uani 1 1 d .
C17 C 0.83041(15) 0.87965(12) -0.11729(12) 0.0384(4) Uani 1 1 d .
H17 H 0.8122 0.8557 -0.0626 0.046 Uiso 1 1 calc R
C18 C 0.7521(2) 0.8337(2) -0.1994(2) 0.0855(9) Uani 1 1 d .
H18A H 0.7674 0.8564 -0.2543 0.128 Uiso 1 1 calc R
H18B H 0.6739 0.8459 -0.2009 0.128 Uiso 1 1 calc R
H18C H 0.7654 0.7696 -0.1953 0.128 Uiso 1 1 calc R
C19 C 0.8081(2) 0.97951(16) -0.1202(2) 0.0767(8) Uani 1 1 d .
H19A H 0.8574 1.0075 -0.0669 0.115 Uiso 1 1 calc R
H19B H 0.7296 0.9903 -0.1214 0.115 Uiso 1 1 calc R
H19C H 0.8231 1.0047 -0.1743 0.115 Uiso 1 1 calc R
C20 C 1.20734(15) 0.72717(13) 0.04025(13) 0.0408(4) Uani 1 1 d .
H20 H 1.1596 0.7091 0.0802 0.049 Uiso 1 1 calc R
C21 C 1.2488(2) 0.64219(16) 0.00477(18) 0.0658(7) Uani 1 1 d .
H21A H 1.1844 0.6086 -0.0309 0.099 Uiso 1 1 calc R
H21B H 1.2902 0.6059 0.0554 0.099 Uiso 1 1 calc R
H21C H 1.2983 0.6578 -0.0328 0.099 Uiso 1 1 calc R
C22 C 1.3065(2) 0.78085(18) 0.09732(17) 0.0690(7) Uani 1 1 d .
H22A H 1.3523 0.8028 0.0591 0.103 Uiso 1 1 calc R
H22B H 1.3523 0.7429 0.1445 0.103 Uiso 1 1 calc R
H22C H 1.2781 0.8312 0.1248 0.103 Uiso 1 1 calc R
C31 C 0.76292(14) 0.82163(12) 0.10410(12) 0.0350(4) Uani 1 1 d .
C32 C 0.68943(17) 0.75242(15) 0.06637(16) 0.0519(5) Uani 1 1 d .
H32 H 0.7102 0.6927 0.0819 0.062 Uiso 1 1 calc R
C33 C 0.58500(19) 0.77136(19) 0.00554(18) 0.0682(7) Uani 1 1 d .
H33 H 0.5360 0.7241 -0.0198 0.082 Uiso 1 1 calc R
C34 C 0.55286(19) 0.85760(19) -0.01780(17) 0.0645(7) Uani 1 1 d .
H34 H 0.4825 0.8696 -0.0592 0.077 Uiso 1 1 calc R
C35 C 0.62415(18) 0.92650(17) 0.01972(15) 0.0535(5) Uani 1 1 d .
H35 H 0.6021 0.9860 0.0042 0.064 Uiso 1 1 calc R
C36 C 0.72857(16) 0.90918(13) 0.08035(13) 0.0415(4) Uani 1 1 d .
H36 H 0.7765 0.9571 0.1056 0.050 Uiso 1 1 calc R
C41 C 0.93236(15) 0.86303(11) 0.24044(11) 0.0329(4) Uani 1 1 d .
C42 C 1.04876(16) 0.87541(13) 0.27268(13) 0.0407(4) Uani 1 1 d .
H42 H 1.0976 0.8471 0.2433 0.049 Uiso 1 1 calc R
C43 C 1.09377(18) 0.92913(15) 0.34782(13) 0.0514(5) Uani 1 1 d .
H43 H 1.1727 0.9366 0.3694 0.062 Uiso 1 1 calc R
C44 C 1.0226(2) 0.97147(15) 0.39068(13) 0.0539(6) Uani 1 1 d .
H44 H 1.0525 1.0091 0.4406 0.065 Uiso 1 1 calc R
C45 C 0.9074(2) 0.95826(15) 0.35986(13) 0.0502(5) Uani 1 1 d .
H45 H 0.8588 0.9869 0.3893 0.060 Uiso 1 1 calc R
C46 C 0.86204(17) 0.90347(13) 0.28609(12) 0.0413(4) Uani 1 1 d .
H46 H 0.7834 0.8937 0.2670 0.050 Uiso 1 1 calc R
C51 C 0.97130(15) 0.55441(11) 0.17276(12) 0.0340(4) Uani 1 1 d .
C52 C 0.93659(16) 0.50772(12) 0.23883(13) 0.0416(4) Uani 1 1 d .
H52 H 0.8956 0.5369 0.2744 0.050 Uiso 1 1 calc R
C53 C 0.96299(18) 0.41734(13) 0.25197(14) 0.0464(5) Uani 1 1 d .
H53 H 0.9401 0.3857 0.2972 0.056 Uiso 1 1 calc R
C54 C 1.02188(18) 0.37325(13) 0.20018(14) 0.0460(5) Uani 1 1 d .
H54 H 1.0379 0.3118 0.2090 0.055 Uiso 1 1 calc R
C55 C 1.05714(18) 0.42017(13) 0.13507(14) 0.0478(5) Uani 1 1 d .
H55 H 1.0982 0.3908 0.0998 0.057 Uiso 1 1 calc R
C56 C 1.03240(17) 0.51005(13) 0.12142(13) 0.0428(4) Uani 1 1 d .
H56 H 1.0570 0.5415 0.0771 0.051 Uiso 1 1 calc R

loop_
_atom_site_aniso_label
_atom_site_aniso_U_11
_atom_site_aniso_U_22
_atom_site_aniso_U_33
_atom_site_aniso_U_23
_atom_site_aniso_U_13
_atom_site_aniso_U_12
N1 0.0311(7) 0.0339(7) 0.0309(7) 0.0015(6) 0.0115(6) 0.0022(6)
O1 0.0799(11) 0.0427(8) 0.0630(10) 0.0094(7) 0.0491(9) 0.0080(7)
C1 0.0276(8) 0.0316(8) 0.0300(8) 0.0013(6) 0.0068(7) 0.0002(6)
C2 0.0299(8) 0.0329(8) 0.0316(9) -0.0012(7) 0.0113(7) 0.0012(7)
C3 0.0338(9) 0.0369(9) 0.0360(9) 0.0009(7) 0.0150(7) 0.0001(7)
N2 0.0439(9) 0.0315(7) 0.0368(8) 0.0040(6) 0.0185(7) 0.0024(6)
C11 0.0335(8) 0.0287(8) 0.0305(8) -0.0014(6) 0.0121(7) -0.0004(7)
C12 0.0384(9) 0.0313(8) 0.0331(9) 0.0003(7) 0.0110(7) 0.0020(7)
C13 0.0535(12) 0.0412(10) 0.0377(10) 0.0086(8) 0.0170(9) 0.0052(9)
C14 0.0551(12) 0.0476(11) 0.0438(11) 0.0076(9) 0.0281(10) 0.0008(9)
C15 0.0390(10) 0.0474(11) 0.0485(11) 0.0016(9) 0.0230(9) 0.0021(8)
C16 0.0355(9) 0.0352(9) 0.0358(9) -0.0007(7) 0.0135(7) 0.0010(7)
C17 0.0368(10) 0.0428(10) 0.0353(9) 0.0057(8) 0.0091(8) 0.0064(8)
C18 0.0462(14) 0.120(2) 0.0805(19) -0.0313(18) -0.0004(13) 0.0059(15)
C19 0.0674(16) 0.0526(14) 0.123(2) 0.0220(15) 0.0472(17) 0.0179(12)
C20 0.0335(9) 0.0501(11) 0.0412(10) 0.0052(8) 0.0144(8) 0.0076(8)
C21 0.0689(16) 0.0573(14) 0.0673(15) 0.0012(12) 0.0114(13) 0.0256(12)
C22 0.0629(15) 0.0766(17) 0.0551(14) 0.0013(12) -0.0056(12) -0.0038(13)
C31 0.0304(9) 0.0422(10) 0.0348(9) -0.0046(7) 0.0128(7) 0.0029(7)
C32 0.0383(11) 0.0487(11) 0.0683(14) -0.0134(10) 0.0136(10) -0.0011(9)
C33 0.0355(11) 0.0825(18) 0.0800(17) -0.0295(14) 0.0041(11) -0.0065(11)
C34 0.0350(11) 0.096(2) 0.0578(14) -0.0090(13) 0.0042(10) 0.0142(12)
C35 0.0417(11) 0.0693(14) 0.0511(12) 0.0070(11) 0.0151(10) 0.0202(10)
C36 0.0362(10) 0.0472(10) 0.0430(11) -0.0003(8) 0.0136(8) 0.0071(8)
C41 0.0364(9) 0.0328(8) 0.0302(8) 0.0027(7) 0.0102(7) -0.0005(7)
C42 0.0373(10) 0.0471(10) 0.0377(10) 0.0039(8) 0.0099(8) -0.0009(8)
C43 0.0443(11) 0.0697(14) 0.0368(10) 0.0030(10) 0.0049(9) -0.0161(10)
C44 0.0704(15) 0.0617(13) 0.0310(10) -0.0076(9) 0.0159(10) -0.0250(11)
C45 0.0639(13) 0.0558(12) 0.0370(10) -0.0083(9) 0.0241(10) -0.0085(10)
C46 0.0416(10) 0.0500(11) 0.0347(10) -0.0044(8) 0.0145(8) -0.0040(8)
C51 0.0349(9) 0.0309(8) 0.0354(9) -0.0006(7) 0.0082(7) -0.0009(7)
C52 0.0450(10) 0.0394(10) 0.0439(10) 0.0041(8) 0.0176(9) 0.0018(8)
C53 0.0526(12) 0.0400(10) 0.0462(11) 0.0084(8) 0.0125(9) -0.0024(9)
C54 0.0529(12) 0.0327(9) 0.0471(11) 0.0029(8) 0.0042(9) 0.0030(8)
C55 0.0560(12) 0.0400(10) 0.0484(11) -0.0064(9) 0.0157(10) 0.0068(9)
C56 0.0529(12) 0.0380(10) 0.0412(10) -0.0001(8) 0.0191(9) 0.0012(8)

loop_
_atom_type_symbol
_atom_type_description
_atom_type_scat_dispersion_real
_atom_type_scat_dispersion_imag
_atom_type_scat_source
C C 0.0033 0.0016 'International Tables Vol C Tables 4.2.6.8 and 6.1.1.4'
H H 0.0000 0.0000 'International Tables Vol C Tables 4.2.6.8 and 6.1.1.4'
N N 0.0061 0.0033 'International Tables Vol C Tables 4.2.6.8 and 6.1.1.4'
O O 0.0106 0.0060 'International Tables Vol C Tables 4.2.6.8 and 6.1.1.4'

loop_
_geom_angle_atom_site_label_1
_geom_angle_atom_site_label_2
_geom_angle_atom_site_label_3
_geom_angle
C1 N1 C11 119.20(14)
N1 C1 C2 125.38(15)
N1 C1 H1 117.3
C2 C1 H1 117.3
C41 C2 C1 107.87(13)
C41 C2 C31 114.64(13)
C1 C2 C31 100.94(13)
C41 C2 C3 105.61(13)
C1 C2 C3 118.69(13)
C31 C2 C3 109.47(14)
O1 C3 N2 124.72(17)
O1 C3 C2 118.97(15)
N2 C3 C2 116.31(14)
C3 N2 C51 128.58(15)
C3 N2 H2 113.7(13)
C51 N2 H2 117.7(13)
C12 C11 C16 121.62(15)
C12 C11 N1 120.80(14)
C16 C11 N1 117.38(14)
C13 C12 C11 117.38(16)
C13 C12 C17 119.21(16)
C11 C12 C17 123.34(15)
C14 C13 C12 121.63(18)
C14 C13 H13 119.2
C12 C13 H13 119.2
C15 C14 C13 119.93(17)
C15 C14 H14 120.0
C13 C14 H14 120.0
C14 C15 C16 121.20(17)
C14 C15 H15 119.4
C16 C15 H15 119.4
C15 C16 C11 118.21(16)
C15 C16 C20 120.20(16)
C11 C16 C20 121.59(15)
C19 C17 C18 110.5(2)
C19 C17 C12 112.25(17)
C18 C17 C12 111.32(17)
C19 C17 H17 107.5
C18 C17 H17 107.5
C12 C17 H17 107.5
C17 C18 H18A 109.5
C17 C18 H18B 109.5
H18A C18 H18B 109.5
C17 C18 H18C 109.5
H18A C18 H18C 109.5
H18B C18 H18C 109.5
C17 C19 H19A 109.5
C17 C19 H19B 109.5
H19A C19 H19B 109.5
C17 C19 H19C 109.5
H19A C19 H19C 109.5
H19B C19 H19C 109.5
C16 C20 C22 111.51(17)
C16 C20 C21 111.66(17)
C22 C20 C21 110.70(19)
C16 C20 H20 107.6
C22 C20 H20 107.6
C21 C20 H20 107.6
C20 C21 H21A 109.5
C20 C21 H21B 109.5
H21A C21 H21B 109.5
C20 C21 H21C 109.5
H21A C21 H21C 109.5
H21B C21 H21C 109.5
C20 C22 H22A 109.5
C20 C22 H22B 109.5
H22A C22 H22B 109.5
C20 C22 H22C 109.5
H22A C22 H22C 109.5
H22B C22 H22C 109.5
C32 C31 C36 118.25(18)
C32 C31 C2 121.37(16)
C36 C31 C2 119.54(16)
C31 C32 C33 120.2(2)
C31 C32 H32 119.9
C33 C32 H32 119.9
C34 C33 C32 120.9(2)
C34 C33 H33 119.5
C32 C33 H33 119.5
C33 C34 C35 119.4(2)
C33 C34 H34 120.3
C35 C34 H34 120.3
C34 C35 C36 120.6(2)
C34 C35 H35 119.7
C36 C35 H35 119.7
C35 C36 C31 120.62(19)
C35 C36 H36 119.7
C31 C36 H36 119.7
C46 C41 C42 118.69(17)
C46 C41 C2 122.61(16)
C42 C41 C2 118.67(15)
C43 C42 C41 120.80(18)
C43 C42 H42 119.6
C41 C42 H42 119.6
C44 C43 C42 119.9(2)
C44 C43 H43 120.1
C42 C43 H43 120.1
C45 C44 C43 119.51(19)
C45 C44 H44 120.2
C43 C44 H44 120.2
C44 C45 C46 120.9(2)
C44 C45 H45 119.5
C46 C45 H45 119.5
C45 C46 C41 120.13(18)
C45 C46 H46 119.9
C41 C46 H46 119.9
C52 C51 C56 119.34(16)
C52 C51 N2 124.39(16)
C56 C51 N2 116.28(16)
C51 C52 C53 119.29(18)
C51 C52 H52 120.4
C53 C52 H52 120.4
C54 C53 C52 121.28(18)
C54 C53 H53 119.4
C52 C53 H53 119.4
C53 C54 C55 119.23(18)
C53 C54 H54 120.4
C55 C54 H54 120.4
C54 C55 C56 120.34(19)
C54 C55 H55 119.8
C56 C55 H55 119.8
C55 C56 C51 120.51(18)
C55 C56 H56 119.7
C51 C56 H56 119.7

loop_
_geom_bond_atom_site_label_1
_geom_bond_atom_site_label_2
_geom_bond_distance
N1 C1 1.261(2)
N1 C11 1.436(2)
O1 C3 1.216(2)
C1 C2 1.532(2)
C1 H1 0.9400
C2 C41 1.532(2)
C2 C31 1.548(2)
C2 C3 1.556(2)
C3 N2 1.345(2)
N2 C51 1.414(2)
N2 H2 0.92(2)
C11 C12 1.406(2)
C11 C16 1.407(2)
C12 C13 1.396(2)
C12 C17 1.524(2)
C13 C14 1.381(3)
C13 H13 0.9400
C14 C15 1.378(3)
C14 H14 0.9400
C15 C16 1.388(2)
C15 H15 0.9400
C16 C20 1.519(3)
C17 C19 1.514(3)
C17 C18 1.524(3)
C17 H17 0.9900
C18 H18A 0.9700
C18 H18B 0.9700
C18 H18C 0.9700
C19 H19A 0.9700
C19 H19B 0.9700
C19 H19C 0.9700
C20 C22 1.520(3)
C20 C21 1.520(3)
C20 H20 0.9900
C21 H21A 0.9700
C21 H21B 0.9700
C21 H21C 0.9700
C22 H22A 0.9700
C22 H22B 0.9700
C22 H22C 0.9700
C31 C32 1.390(3)
C31 C36 1.392(3)
C32 C33 1.394(3)
C32 H32 0.9400
C33 C34 1.366(4)
C33 H33 0.9400
C34 C35 1.372(3)
C34 H34 0.9400
C35 C36 1.388(3)
C35 H35 0.9400
C36 H36 0.9400
C41 C46 1.385(2)
C41 C42 1.390(2)
C42 C43 1.389(3)
C42 H42 0.9400
C43 C44 1.377(3)
C43 H43 0.9400
C44 C45 1.377(3)
C44 H44 0.9400
C45 C46 1.384(3)
C45 H45 0.9400
C46 H46 0.9400
C51 C52 1.386(2)
C51 C56 1.390(2)
C52 C53 1.390(3)
C52 H52 0.9400
C53 C54 1.374(3)
C53 H53 0.9400
C54 C55 1.379(3)
C54 H54 0.9400
C55 C56 1.379(3)
C55 H55 0.9400
C56 H56 0.9400

loop_
_geom_torsion_atom_site_label_1
_geom_torsion_atom_site_label_2
_geom_torsion_atom_site_label_3
_geom_torsion_atom_site_label_4
_geom_torsion
C11 N1 C1 C2 171.74(14)
N1 C1 C2 C41 144.45(16)
N1 C1 C2 C31 -94.99(18)
N1 C1 C2 C3 24.5(2)
C41 C2 C3 O1 50.2(2)
C1 C2 C3 O1 171.30(17)
C31 C2 C3 O1 -73.7(2)
C41 C2 C3 N2 -129.79(16)
C1 C2 C3 N2 -8.7(2)
C31 C2 C3 N2 106.30(17)
O1 C3 N2 C51 -1.3(3)
C2 C3 N2 C51 178.73(16)
C1 N1 C11 C12 -66.5(2)
C1 N1 C11 C16 118.57(18)
C16 C11 C12 C13 -2.0(3)
N1 C11 C12 C13 -176.65(15)
C16 C11 C12 C17 174.78(16)
N1 C11 C12 C17 0.1(3)
C11 C12 C13 C14 1.0(3)
C17 C12 C13 C14 -175.94(18)
C12 C13 C14 C15 0.0(3)
C13 C14 C15 C16 0.0(3)
C14 C15 C16 C11 -1.0(3)
C14 C15 C16 C20 179.50(18)
C12 C11 C16 C15 2.0(3)
N1 C11 C16 C15 176.83(16)
C12 C11 C16 C20 -178.46(16)
N1 C11 C16 C20 -3.6(2)
C13 C12 C17 C19 -61.8(2)
C11 C12 C17 C19 121.5(2)
C13 C12 C17 C18 62.7(3)
C11 C12 C17 C18 -114.1(2)
C15 C16 C20 C22 67.4(2)
C11 C16 C20 C22 -112.2(2)
C15 C16 C20 C21 -57.0(2)
C11 C16 C20 C21 123.4(2)
C41 C2 C31 C32 -142.09(18)
C1 C2 C31 C32 102.29(19)
C3 C2 C31 C32 -23.7(2)
C41 C2 C31 C36 48.6(2)
C1 C2 C31 C36 -67.04(19)
C3 C2 C31 C36 167.02(15)
C36 C31 C32 C33 0.8(3)
C2 C31 C32 C33 -168.64(19)
C31 C32 C33 C34 -0.2(4)
C32 C33 C34 C35 -0.4(4)
C33 C34 C35 C36 0.5(3)
C34 C35 C36 C31 0.1(3)
C32 C31 C36 C35 -0.7(3)
C2 C31 C36 C35 168.91(17)
C1 C2 C41 C46 136.63(17)
C31 C2 C41 C46 25.1(2)
C3 C2 C41 C46 -95.50(19)
C1 C2 C41 C42 -45.3(2)
C31 C2 C41 C42 -156.80(16)
C3 C2 C41 C42 82.61(18)
C46 C41 C42 C43 -1.6(3)
C2 C41 C42 C43 -179.84(17)
C41 C42 C43 C44 -0.6(3)
C42 C43 C44 C45 1.6(3)
C43 C44 C45 C46 -0.4(3)
C44 C45 C46 C41 -1.9(3)
C42 C41 C46 C45 2.9(3)
C2 C41 C46 C45 -179.02(17)
C3 N2 C51 C52 4.2(3)
C3 N2 C51 C56 -175.95(18)
C56 C51 C52 C53 -0.4(3)
N2 C51 C52 C53 179.41(18)
C51 C52 C53 C54 -0.6(3)
C52 C53 C54 C55 1.2(3)
C53 C54 C55 C56 -0.8(3)
C54 C55 C56 C51 -0.3(3)
C52 C51 C56 C55 0.8(3)
N2 C51 C56 C55 -178.99(18)
